data_7215027
loop_
_publ_author_name
'Park, In-Hyeok'
'Kim, Hyun Jee'
'Lee, Shim Sung'

_publ_section_title
;
 Anion-dependent coordinative networking of macrocycle with copper(i)
 halides
;
_journal_issue 14
_journal_name_full CrystEngComm
_journal_page_first 4589
_journal_paper_doi 10.1039/c2ce25111f
_journal_volume 14
_journal_year 2012
_chemical_formula_moiety 'C50 H52 Cu4 I4 O4 S4, C H2 Cl2'
_chemical_formula_sum 'C51 H54 Cl2 Cu4 I4 O4 S4'
_chemical_formula_weight 1691.84
_chemical_name_systematic
;
?
;
_space_group_IT_number 15
_symmetry_cell_setting monoclinic
_symmetry_space_group_name_Hall '-C 2yc'
_symmetry_space_group_name_H-M 'C 1 2/c 1'
_atom_sites_solution_hydrogens geom
_atom_sites_solution_primary direct
_atom_sites_solution_secondary difmap
_audit_creation_method SHELXL-97
_cell_angle_alpha 90.00
_cell_angle_beta 125.048(4)
_cell_angle_gamma 90.00
_cell_formula_units_Z 8
_cell_length_a 36.215(4)
_cell_length_b 13.9659(14)
_cell_length_c 28.036(5)
_cell_measurement_reflns_used 9138
_cell_measurement_temperature 173(2)
_cell_measurement_theta_max 27.58
_cell_measurement_theta_min 2.25
_cell_volume 11609(3)
_computing_cell_refinement 'Bruker SAINT'
_computing_data_collection 'Bruker APEX2'
_computing_data_reduction 'Bruker SAINT'
_computing_molecular_graphics 'Bruker SHELXTL'
_computing_publication_material 'Bruker SHELXTL'
_computing_structure_refinement 'SHELXL-97 (Sheldrick, 2008)'
_computing_structure_solution 'SHELXS-97 (Sheldrick, 2008)'
_diffrn_ambient_temperature 173(2)
_diffrn_measured_fraction_theta_full 0.998
_diffrn_measured_fraction_theta_max 0.998
_diffrn_measurement_device_type 'Bruker APEX-II CCD'
_diffrn_measurement_method '\f and \w scans'
_diffrn_radiation_monochromator graphite
_diffrn_radiation_source 'fine-focus sealed tube'
_diffrn_radiation_type MoK\a
_diffrn_radiation_wavelength 0.71073
_diffrn_reflns_av_R_equivalents 0.0587
_diffrn_reflns_av_sigmaI/netI 0.0484
_diffrn_reflns_limit_h_max 33
_diffrn_reflns_limit_h_min -46
_diffrn_reflns_limit_k_max 17
_diffrn_reflns_limit_k_min -17
_diffrn_reflns_limit_l_max 35
_diffrn_reflns_limit_l_min -25
_diffrn_reflns_number 51195
_diffrn_reflns_theta_full 27.00
_diffrn_reflns_theta_max 27.00
_diffrn_reflns_theta_min 1.37
_exptl_absorpt_coefficient_mu 3.850
_exptl_absorpt_correction_T_max 0.4584
_exptl_absorpt_correction_T_min 0.2491
_exptl_absorpt_correction_type multi-scan
_exptl_crystal_colour colourless
_exptl_crystal_density_diffrn 1.936
_exptl_crystal_density_method 'not measured'
_exptl_crystal_description block
_exptl_crystal_F_000 6544
_exptl_crystal_size_max 0.50
_exptl_crystal_size_mid 0.40
_exptl_crystal_size_min 0.24
_refine_diff_density_max 1.579
_refine_diff_density_min -1.212
_refine_diff_density_rms 0.168
_refine_ls_extinction_method none
_refine_ls_goodness_of_fit_ref 1.073
_refine_ls_hydrogen_treatment constr
_refine_ls_matrix_type full
_refine_ls_number_parameters 622
_refine_ls_number_reflns 12638
_refine_ls_number_restraints 0
_refine_ls_restrained_S_all 1.073
_refine_ls_R_factor_all 0.0414
_refine_ls_R_factor_gt 0.0363
_refine_ls_shift/su_max 0.002
_refine_ls_shift/su_mean 0.000
_refine_ls_structure_factor_coef Fsqd
_refine_ls_weighting_details 'calc w=1/[\s^2^(Fo^2^)+(0.0481P)^2^+25.7320P] where P=(Fo^2^+2Fc^2^)/3'
_refine_ls_weighting_scheme calc
_refine_ls_wR_factor_gt 0.0956
_refine_ls_wR_factor_ref 0.0993
_reflns_number_gt 11205
_reflns_number_total 12638
_reflns_threshold_expression >2sigma(I)
_cod_data_source_file c2ce25111f.txt
_cod_data_source_block 3a
_cod_depositor_comments
;
The following automatic conversions were performed:

'_symmetry_cell_setting' value 'Monoclinic' changed to 'monoclinic'
according to
/usr/data/users/saulius/automatic-downloads/retrospective/RSC/lib/dictionaries/cif_core.dic
dictionary named 'cif_core.dic' version 2.4.2 from 2011-04-26.

Automatic conversion script
Id: cif_fix_values 2281 2013-09-26 08:29:07Z andrius 
;
_cod_original_sg_symbol_H-M C2/c
_cod_database_code 7215027

loop_
_symmetry_equiv_pos_as_xyz
'x, y, z'
'-x, y, -z+1/2'
'x+1/2, y+1/2, z'
'-x+1/2, y+1/2, -z+1/2'
'-x, -y, -z'
'x, -y, z-1/2'
'-x+1/2, -y+1/2, -z'
'x+1/2, -y+1/2, z-1/2'

loop_
_atom_site_label
_atom_site_type_symbol
_atom_site_fract_x
_atom_site_fract_y
_atom_site_fract_z
_atom_site_U_iso_or_equiv
_atom_site_adp_type
_atom_site_occupancy
_atom_site_symmetry_multiplicity
_atom_site_calc_flag
_atom_site_refinement_flags
Cu1 Cu 0.100001(16) 0.30712(3) 0.47908(2) 0.02781(11) Uani 1 1 d .
Cu2 Cu 0.090180(17) 0.50104(3) 0.47625(2) 0.03135(12) Uani 1 1 d .
Cu3 Cu 0.156027(17) 0.42372(3) 0.47042(2) 0.02977(11) Uani 1 1 d .
Cu4 Cu 0.160671(17) 0.41856(3) 0.57287(2) 0.03094(12) Uani 1 1 d .
I1 I 0.076434(9) 0.395645(16) 0.541750(12) 0.02925(7) Uani 1 1 d .
I2 I 0.070139(8) 0.398029(16) 0.379479(11) 0.02662(7) Uani 1 1 d .
I3 I 0.171120(9) 0.583518(16) 0.531167(11) 0.02834(7) Uani 1 1 d .
I4 I 0.190255(8) 0.275657(17) 0.543008(11) 0.03058(7) Uani 1 1 d .
S1 S 0.07079(3) 1.15468(6) 0.45759(4) 0.0263(2) Uani 1 1 d .
S2 S 0.04232(3) 0.62989(6) 0.43573(4) 0.0268(2) Uani 1 1 d .
S3 S 0.18886(3) 0.45038(7) 0.42237(4) 0.0287(2) Uani 1 1 d .
S4 S 0.20050(3) 0.55302(7) 0.17217(4) 0.0306(2) Uani 1 1 d .
O1 O -0.04640(11) 0.75650(19) 0.36609(13) 0.0367(7) Uani 1 1 d .
O2 O -0.03113(10) 1.04358(18) 0.42137(14) 0.0335(6) Uani 1 1 d .
O3 O 0.28379(11) 0.5537(2) 0.30928(13) 0.0388(7) Uani 1 1 d .
O4 O 0.26315(12) 0.5988(2) 0.43844(16) 0.0486(9) Uani 1 1 d .
C1 C -0.05660(14) 0.8553(3) 0.36553(19) 0.0337(9) Uani 1 1 d .
H1A H -0.0893 0.8670 0.3369 0.040 Uiso 1 1 calc R
H1B H -0.0397 0.8954 0.3552 0.040 Uiso 1 1 calc R
C2 C -0.04278(16) 0.8780(3) 0.4259(2) 0.0357(10) Uani 1 1 d .
H2A H -0.0096 0.8713 0.4533 0.043 Uiso 1 1 calc R
H2B H -0.0569 0.8312 0.4374 0.043 Uiso 1 1 calc R
C3 C -0.05630(16) 0.9781(3) 0.4306(2) 0.0376(10) Uani 1 1 d .
H3A H -0.0890 0.9878 0.4010 0.045 Uiso 1 1 calc R
H3B H -0.0499 0.9881 0.4697 0.045 Uiso 1 1 calc R
C4 C -0.04152(13) 1.1385(3) 0.41700(18) 0.0299(9) Uani 1 1 d .
C5 C -0.07312(14) 1.1759(3) 0.4253(2) 0.0359(9) Uani 1 1 d .
H5A H -0.0890 1.1348 0.4346 0.043 Uiso 1 1 calc R
C6 C -0.08112(15) 1.2727(3) 0.4198(2) 0.0407(11) Uani 1 1 d .
H6A H -0.1023 1.2980 0.4262 0.049 Uiso 1 1 calc R
C7 C -0.05931(15) 1.3339(3) 0.4052(2) 0.0457(12) Uani 1 1 d .
H7A H -0.0655 1.4007 0.4011 0.055 Uiso 1 1 calc R
C8 C -0.02848(15) 1.2965(3) 0.3968(2) 0.0400(11) Uani 1 1 d .
H8A H -0.0130 1.3383 0.3871 0.048 Uiso 1 1 calc R
C9 C -0.01919(13) 1.1992(3) 0.40196(19) 0.0295(8) Uani 1 1 d .
C10 C 0.01366(13) 1.1594(3) 0.39090(19) 0.0309(9) Uani 1 1 d .
H10A H 0.0135 1.1999 0.3618 0.037 Uiso 1 1 calc R
H10B H 0.0041 1.0941 0.3745 0.037 Uiso 1 1 calc R
C11 C 0.09773(14) 1.0930(2) 0.4277(2) 0.0306(9) Uani 1 1 d .
H11A H 0.0884 1.1234 0.3905 0.037 Uiso 1 1 calc R
H11B H 0.1309 1.0993 0.4551 0.037 Uiso 1 1 calc R
C12 C 0.08526(13) 0.9886(3) 0.41750(18) 0.0278(8) Uani 1 1 d .
C13 C 0.05632(15) 0.9512(3) 0.36189(19) 0.0339(9) Uani 1 1 d .
H13A H 0.0430 0.9928 0.3292 0.041 Uiso 1 1 calc R
C14 C 0.10346(15) 0.9273(3) 0.4644(2) 0.0371(10) Uani 1 1 d .
H14A H 0.1229 0.9518 0.5028 0.045 Uiso 1 1 calc R
C15 C 0.04655(14) 0.8540(3) 0.35338(17) 0.0316(9) Uani 1 1 d .
H15A H 0.0267 0.8296 0.3150 0.038 Uiso 1 1 calc R
C16 C 0.09373(14) 0.8302(3) 0.45611(18) 0.0353(10) Uani 1 1 d .
H16A H 0.1065 0.7891 0.4890 0.042 Uiso 1 1 calc R
C17 C 0.06582(12) 0.7922(2) 0.40088(17) 0.0236(7) Uani 1 1 d .
C18 C 0.05878(13) 0.6858(2) 0.39173(17) 0.0257(8) Uani 1 1 d .
H18A H 0.0871 0.6558 0.4013 0.031 Uiso 1 1 calc R
H18B H 0.0351 0.6732 0.3501 0.031 Uiso 1 1 calc R
C19 C -0.01317(13) 0.5760(3) 0.38213(19) 0.0306(9) Uani 1 1 d .
H19A H -0.0087 0.5077 0.3773 0.037 Uiso 1 1 calc R
H19B H -0.0315 0.5785 0.3980 0.037 Uiso 1 1 calc R
C20 C -0.03904(13) 0.6224(3) 0.32374(19) 0.0304(9) Uani 1 1 d .
C21 C -0.04647(14) 0.5748(3) 0.2753(2) 0.0363(10) Uani 1 1 d .
H21A H -0.0354 0.5114 0.2796 0.044 Uiso 1 1 calc R
C22 C -0.06949(16) 0.6176(4) 0.2215(2) 0.0450(11) Uani 1 1 d .
H22A H -0.0749 0.5834 0.1887 0.054 Uiso 1 1 calc R
C23 C -0.08460(15) 0.7099(4) 0.2151(2) 0.0454(11) Uani 1 1 d .
H23A H -0.0998 0.7398 0.1780 0.054 Uiso 1 1 calc R
C24 C -0.07796(15) 0.7606(3) 0.2626(2) 0.0396(10) Uani 1 1 d .
H24A H -0.0887 0.8244 0.2579 0.048 Uiso 1 1 calc R
C25 C -0.05553(13) 0.7163(3) 0.31617(19) 0.0317(9) Uani 1 1 d .
C26 C 0.29013(17) 0.5666(3) 0.3638(2) 0.0450(11) Uani 1 1 d .
H26A H 0.3226 0.5746 0.3951 0.054 Uiso 1 1 calc R
H26B H 0.2790 0.5098 0.3731 0.054 Uiso 1 1 calc R
C27 C 0.26476(17) 0.6534(3) 0.3601(2) 0.0471(12) Uani 1 1 d .
H27A H 0.2320 0.6415 0.3325 0.056 Uiso 1 1 calc R
H27B H 0.2728 0.7076 0.3450 0.056 Uiso 1 1 calc R
C28 C 0.27513(18) 0.6795(3) 0.4189(3) 0.0522(13) Uani 1 1 d .
H28A H 0.3076 0.6943 0.4467 0.063 Uiso 1 1 calc R
H28B H 0.2575 0.7364 0.4155 0.063 Uiso 1 1 calc R
C29 C 0.27860(16) 0.5943(4) 0.4955(2) 0.0465(12) Uani 1 1 d .
C30 C 0.29959(19) 0.6702(5) 0.5349(3) 0.0693(19) Uani 1 1 d .
H30A H 0.3035 0.7304 0.5226 0.083 Uiso 1 1 calc R
C31 C 0.3145(2) 0.6559(7) 0.5922(3) 0.084(3) Uani 1 1 d .
H31A H 0.3279 0.7078 0.6188 0.101 Uiso 1 1 calc R
C32 C 0.3107(2) 0.5716(7) 0.6111(3) 0.088(3) Uani 1 1 d .
H32A H 0.3222 0.5631 0.6510 0.106 Uiso 1 1 calc R
C33 C 0.28929(17) 0.4952(5) 0.5715(2) 0.0644(17) Uani 1 1 d .
H33A H 0.2862 0.4352 0.5848 0.077 Uiso 1 1 calc R
C34 C 0.27276(14) 0.5065(4) 0.5136(2) 0.0431(11) Uani 1 1 d .
C35 C 0.24942(14) 0.4277(3) 0.4705(2) 0.0397(10) Uani 1 1 d .
H35A H 0.2549 0.3664 0.4913 0.048 Uiso 1 1 calc R
H35B H 0.2619 0.4221 0.4471 0.048 Uiso 1 1 calc R
C36 C 0.17254(16) 0.3532(3) 0.37097(19) 0.0367(10) Uani 1 1 d .
H36A H 0.1915 0.2966 0.3922 0.044 Uiso 1 1 calc R
H36B H 0.1408 0.3358 0.3541 0.044 Uiso 1 1 calc R
C37 C 0.17714(14) 0.3772(3) 0.32214(18) 0.0305(8) Uani 1 1 d .
C38 C 0.15338(16) 0.4537(4) 0.2851(2) 0.0444(11) Uani 1 1 d .
H38A H 0.1359 0.4934 0.2924 0.053 Uiso 1 1 calc R
C39 C 0.20270(14) 0.3213(3) 0.31056(18) 0.0312(8) Uani 1 1 d .
H39A H 0.2195 0.2690 0.3354 0.037 Uiso 1 1 calc R
C40 C 0.15485(16) 0.4726(3) 0.2385(2) 0.0422(11) Uani 1 1 d .
H40A H 0.1383 0.5254 0.2140 0.051 Uiso 1 1 calc R
C41 C 0.20403(13) 0.3407(3) 0.26308(17) 0.0285(8) Uani 1 1 d .
H41A H 0.2217 0.3013 0.2559 0.034 Uiso 1 1 calc R
C42 C 0.17997(13) 0.4168(3) 0.22573(17) 0.0275(8) Uani 1 1 d .
C43 C 0.17888(14) 0.4354(3) 0.17254(17) 0.0301(8) Uani 1 1 d .
H43A H 0.1474 0.4296 0.1378 0.036 Uiso 1 1 calc R
H43B H 0.1970 0.3857 0.1696 0.036 Uiso 1 1 calc R
C44 C 0.25845(14) 0.5278(3) 0.19593(19) 0.0391(10) Uani 1 1 d .
H44A H 0.2576 0.5067 0.1616 0.047 Uiso 1 1 calc R
H44B H 0.2759 0.5882 0.2101 0.047 Uiso 1 1 calc R
C45 C 0.28328(13) 0.4533(3) 0.24293(18) 0.0333(9) Uani 1 1 d .
C46 C 0.29355(15) 0.3660(3) 0.2294(2) 0.0405(10) Uani 1 1 d .
H46A H 0.2845 0.3544 0.1907 0.049 Uiso 1 1 calc R
C47 C 0.31679(17) 0.2952(3) 0.2714(2) 0.0469(12) Uani 1 1 d .
H47A H 0.3236 0.2359 0.2615 0.056 Uiso 1 1 calc R
C48 C 0.32986(15) 0.3125(3) 0.3277(2) 0.0437(11) Uani 1 1 d .
H48A H 0.3457 0.2645 0.3566 0.052 Uiso 1 1 calc R
C49 C 0.32028(14) 0.3976(3) 0.3420(2) 0.0372(10) Uani 1 1 d .
H49A H 0.3299 0.4089 0.3810 0.045 Uiso 1 1 calc R
C50 C 0.29625(13) 0.4684(3) 0.29956(18) 0.0332(9) Uani 1 1 d .
Cl1 Cl -0.11289(19) 1.0586(2) 0.26607(16) 0.241(3) Uani 1 1 d .
Cl2 Cl -0.06813(14) 1.1989(5) 0.23438(16) 0.236(3) Uani 1 1 d .
C51 C -0.1064(3) 1.1688(6) 0.2531(4) 0.105(3) Uani 1 1 d .
H51B H -0.0973 1.2067 0.2881 0.126 Uiso 1 1 calc R
H51A H -0.1365 1.1924 0.2211 0.126 Uiso 1 1 calc R

loop_
_atom_site_aniso_label
_atom_site_aniso_U_11
_atom_site_aniso_U_22
_atom_site_aniso_U_33
_atom_site_aniso_U_23
_atom_site_aniso_U_13
_atom_site_aniso_U_12
Cu1 0.0375(2) 0.0146(2) 0.0328(3) -0.00263(17) 0.0210(2) -0.00257(17)
Cu2 0.0379(3) 0.0191(2) 0.0361(3) 0.00667(19) 0.0207(2) 0.00304(18)
Cu3 0.0369(3) 0.0299(2) 0.0292(3) -0.00337(19) 0.0228(2) -0.00295(19)
Cu4 0.0406(3) 0.0252(2) 0.0226(3) -0.00450(18) 0.0155(2) -0.00066(19)
I1 0.04302(15) 0.02049(12) 0.03662(16) -0.00019(9) 0.03008(13) -0.00086(9)
I2 0.03269(13) 0.02242(12) 0.02288(13) -0.00026(9) 0.01488(11) -0.00145(9)
I3 0.03696(14) 0.01829(12) 0.02818(14) -0.00454(9) 0.01777(11) -0.00696(9)
I4 0.03378(14) 0.02288(13) 0.03069(14) 0.00086(9) 0.01596(11) 0.00695(9)
S1 0.0338(5) 0.0133(4) 0.0358(5) -0.0002(3) 0.0223(4) -0.0012(3)
S2 0.0381(5) 0.0153(4) 0.0300(5) 0.0007(3) 0.0213(4) 0.0003(3)
S3 0.0367(5) 0.0285(5) 0.0283(5) -0.0040(4) 0.0230(4) -0.0046(4)
S4 0.0422(5) 0.0241(5) 0.0217(5) 0.0009(4) 0.0160(4) -0.0020(4)
O1 0.0565(18) 0.0200(13) 0.0384(17) 0.0039(12) 0.0301(15) 0.0094(12)
O2 0.0434(15) 0.0165(12) 0.0519(19) 0.0055(12) 0.0340(15) 0.0026(11)
O3 0.0532(18) 0.0295(15) 0.0236(15) 0.0039(12) 0.0162(14) 0.0006(13)
O4 0.062(2) 0.0438(19) 0.047(2) -0.0180(15) 0.0352(18) -0.0259(15)
C1 0.044(2) 0.0199(18) 0.041(2) 0.0062(16) 0.026(2) 0.0044(16)
C2 0.053(2) 0.0182(18) 0.043(3) 0.0029(17) 0.031(2) 0.0017(17)
C3 0.053(3) 0.0214(19) 0.050(3) 0.0012(18) 0.037(2) -0.0025(17)
C4 0.0348(19) 0.0173(17) 0.036(2) -0.0023(15) 0.0193(18) -0.0016(14)
C5 0.042(2) 0.028(2) 0.044(3) -0.0014(18) 0.028(2) 0.0002(17)
C6 0.043(2) 0.034(2) 0.050(3) 0.0020(19) 0.030(2) 0.0110(18)
C7 0.046(2) 0.0172(19) 0.069(3) -0.004(2) 0.030(2) 0.0030(17)
C8 0.042(2) 0.0193(18) 0.061(3) 0.0028(18) 0.031(2) -0.0004(16)
C9 0.0315(19) 0.0176(17) 0.039(2) -0.0001(15) 0.0203(18) -0.0003(14)
C10 0.0338(19) 0.0222(18) 0.038(2) -0.0033(16) 0.0211(18) -0.0031(15)
C11 0.040(2) 0.0141(16) 0.049(3) -0.0061(16) 0.032(2) -0.0064(14)
C12 0.0329(19) 0.0168(17) 0.041(2) -0.0011(15) 0.0251(18) 0.0002(14)
C13 0.048(2) 0.0224(19) 0.031(2) 0.0066(16) 0.0224(19) 0.0026(17)
C14 0.047(2) 0.0170(18) 0.036(2) -0.0046(16) 0.017(2) -0.0031(16)
C15 0.041(2) 0.0229(18) 0.022(2) -0.0006(15) 0.0134(17) -0.0006(16)
C16 0.044(2) 0.0198(18) 0.027(2) 0.0041(15) 0.0119(18) 0.0004(16)
C17 0.0277(17) 0.0152(16) 0.031(2) 0.0015(14) 0.0184(16) 0.0002(13)
C18 0.0358(19) 0.0174(16) 0.031(2) -0.0006(14) 0.0229(17) -0.0009(14)
C19 0.035(2) 0.0191(17) 0.043(2) 0.0017(16) 0.0253(19) -0.0003(15)
C20 0.0300(19) 0.0256(18) 0.036(2) -0.0026(16) 0.0191(17) -0.0048(15)
C21 0.039(2) 0.032(2) 0.042(3) -0.0077(18) 0.026(2) -0.0087(17)
C22 0.047(3) 0.053(3) 0.039(3) -0.013(2) 0.026(2) -0.009(2)
C23 0.038(2) 0.060(3) 0.033(2) 0.005(2) 0.017(2) -0.001(2)
C24 0.038(2) 0.038(2) 0.041(3) 0.0079(19) 0.021(2) 0.0054(18)
C25 0.034(2) 0.0284(19) 0.035(2) 0.0011(16) 0.0209(18) 0.0005(15)
C26 0.054(3) 0.043(3) 0.028(2) 0.0054(19) 0.018(2) 0.003(2)
C27 0.052(3) 0.033(2) 0.050(3) 0.006(2) 0.026(2) -0.003(2)
C28 0.053(3) 0.033(2) 0.075(4) -0.011(2) 0.039(3) -0.010(2)
C29 0.038(2) 0.060(3) 0.045(3) -0.022(2) 0.026(2) -0.015(2)
C30 0.054(3) 0.086(4) 0.078(4) -0.050(4) 0.044(3) -0.036(3)
C31 0.050(3) 0.140(7) 0.069(5) -0.065(5) 0.039(3) -0.042(4)
C32 0.041(3) 0.181(9) 0.040(3) -0.040(5) 0.021(3) -0.021(4)
C33 0.037(3) 0.113(5) 0.041(3) 0.001(3) 0.020(2) 0.002(3)
C34 0.026(2) 0.065(3) 0.036(2) -0.008(2) 0.0165(19) 0.0006(19)
C35 0.037(2) 0.039(2) 0.052(3) 0.005(2) 0.030(2) 0.0062(18)
C36 0.056(3) 0.034(2) 0.035(2) -0.0103(18) 0.036(2) -0.0127(19)
C37 0.037(2) 0.031(2) 0.027(2) 0.0001(16) 0.0208(17) -0.0005(16)
C38 0.053(3) 0.052(3) 0.038(3) 0.010(2) 0.032(2) 0.019(2)
C39 0.040(2) 0.030(2) 0.025(2) 0.0053(16) 0.0197(17) 0.0029(16)
C40 0.050(3) 0.045(3) 0.034(2) 0.013(2) 0.026(2) 0.018(2)
C41 0.0358(19) 0.0306(19) 0.027(2) 0.0019(16) 0.0229(17) 0.0029(16)
C42 0.0316(19) 0.0264(18) 0.0213(19) 0.0001(14) 0.0134(16) -0.0012(15)
C43 0.044(2) 0.0259(18) 0.024(2) -0.0028(15) 0.0211(18) -0.0060(16)
C44 0.040(2) 0.043(2) 0.027(2) 0.0093(18) 0.0155(19) -0.0046(19)
C45 0.0291(19) 0.034(2) 0.029(2) 0.0052(17) 0.0119(17) -0.0074(16)
C46 0.041(2) 0.044(2) 0.033(2) -0.0021(19) 0.020(2) -0.0046(19)
C47 0.051(3) 0.038(2) 0.048(3) 0.001(2) 0.026(2) -0.001(2)
C48 0.039(2) 0.037(2) 0.040(3) 0.010(2) 0.014(2) -0.0004(18)
C49 0.034(2) 0.040(2) 0.026(2) 0.0070(17) 0.0103(18) -0.0030(17)
C50 0.034(2) 0.031(2) 0.025(2) 0.0044(16) 0.0111(17) -0.0061(16)
Cl1 0.342(6) 0.111(2) 0.108(2) 0.0064(18) 0.035(3) -0.078(3)
Cl2 0.161(3) 0.416(8) 0.108(3) 0.099(4) 0.063(2) 0.042(4)
C51 0.105(6) 0.099(6) 0.087(6) 0.030(5) 0.041(5) 0.019(5)

loop_
_atom_type_symbol
_atom_type_description
_atom_type_scat_dispersion_real
_atom_type_scat_dispersion_imag
_atom_type_scat_source
C C 0.0033 0.0016 'International Tables Vol C Tables 4.2.6.8 and 6.1.1.4'
H H 0.0000 0.0000 'International Tables Vol C Tables 4.2.6.8 and 6.1.1.4'
O O 0.0106 0.0060 'International Tables Vol C Tables 4.2.6.8 and 6.1.1.4'
S S 0.1246 0.1234 'International Tables Vol C Tables 4.2.6.8 and 6.1.1.4'
Cu Cu 0.3201 1.2651 'International Tables Vol C Tables 4.2.6.8 and 6.1.1.4'
I I -0.4742 1.8119 'International Tables Vol C Tables 4.2.6.8 and 6.1.1.4'
Cl Cl 0.1484 0.1585 'International Tables Vol C Tables 4.2.6.8 and 6.1.1.4'

loop_
_geom_angle_atom_site_label_1
_geom_angle_atom_site_label_2
_geom_angle_atom_site_label_3
_geom_angle
_geom_angle_site_symmetry_1
_geom_angle_site_symmetry_3
S1 Cu1 I1 109.26(3) 1_545 .
S1 Cu1 I2 108.53(3) 1_545 .
I1 Cu1 I2 112.31(2) . .
S1 Cu1 I4 102.81(3) 1_545 .
I1 Cu1 I4 111.16(2) . .
I2 Cu1 I4 112.28(2) . .
S1 Cu1 Cu3 141.83(3) 1_545 .
I1 Cu1 Cu3 108.64(2) . .
I2 Cu1 Cu3 59.741(17) . .
I4 Cu1 Cu3 58.553(17) . .
S1 Cu1 Cu2 151.60(3) 1_545 .
I1 Cu1 Cu2 58.077(16) . .
I2 Cu1 Cu2 61.899(16) . .
I4 Cu1 Cu2 105.522(19) . .
Cu3 Cu1 Cu2 59.611(18) . .
S1 Cu1 Cu4 140.47(3) 1_545 .
I1 Cu1 Cu4 59.141(19) . .
I2 Cu1 Cu4 110.70(2) . .
I4 Cu1 Cu4 57.374(16) . .
Cu3 Cu1 Cu4 61.18(2) . .
Cu2 Cu1 Cu4 58.919(18) . .
S2 Cu2 I1 113.25(3) . .
S2 Cu2 I3 102.37(3) . .
I1 Cu2 I3 115.30(2) . .
S2 Cu2 Cu4 147.55(4) . .
I1 Cu2 Cu4 60.34(2) . .
I3 Cu2 Cu4 60.701(17) . .
S2 Cu2 Cu3 136.35(4) . .
I1 Cu2 Cu3 110.33(2) . .
I3 Cu2 Cu3 59.507(18) . .
Cu4 Cu2 Cu3 62.00(2) . .
S2 Cu2 Cu1 147.32(3) . .
I1 Cu2 Cu1 59.653(16) . .
I3 Cu2 Cu1 109.30(2) . .
Cu4 Cu2 Cu1 60.860(18) . .
Cu3 Cu2 Cu1 60.053(18) . .
S2 Cu2 I2 102.90(3) . .
I1 Cu2 I2 110.28(2) . .
I3 Cu2 I2 111.86(2) . .
Cu4 Cu2 I2 109.07(2) . .
Cu3 Cu2 I2 58.592(17) . .
Cu1 Cu2 I2 57.984(16) . .
S3 Cu3 I4 114.03(3) . .
S3 Cu3 I3 104.79(3) . .
I4 Cu3 I3 109.14(2) . .
S3 Cu3 I2 99.99(3) . .
I4 Cu3 I2 113.60(2) . .
I3 Cu3 I2 114.80(2) . .
S3 Cu3 Cu2 138.27(3) . .
I4 Cu3 Cu2 107.70(2) . .
I3 Cu3 Cu2 59.481(17) . .
I2 Cu3 Cu2 61.96(2) . .
S3 Cu3 Cu1 144.97(3) . .
I4 Cu3 Cu1 60.611(17) . .
I3 Cu3 Cu1 109.52(2) . .
I2 Cu3 Cu1 59.158(19) . .
Cu2 Cu3 Cu1 60.337(19) . .
S3 Cu3 Cu4 150.62(3) . .
I4 Cu3 Cu4 57.561(17) . .
I3 Cu3 Cu4 59.552(17) . .
I2 Cu3 Cu4 109.13(2) . .
Cu2 Cu3 Cu4 58.712(19) . .
Cu1 Cu3 Cu4 59.855(18) . .
S4 Cu4 I4 115.32(3) 6_566 .
S4 Cu4 I1 102.66(4) 6_566 .
I4 Cu4 I1 113.886(19) . .
S4 Cu4 Cu2 135.39(3) 6_566 .
I4 Cu4 Cu2 109.28(2) . .
I1 Cu4 Cu2 58.418(18) . .
S4 Cu4 I3 103.19(3) 6_566 .
I4 Cu4 I3 109.03(2) . .
I1 Cu4 I3 112.224(19) . .
Cu2 Cu4 I3 59.197(17) . .
S4 Cu4 Cu1 148.36(4) 6_566 .
I4 Cu4 Cu1 60.720(17) . .
I1 Cu4 Cu1 58.831(17) . .
Cu2 Cu4 Cu1 60.22(2) . .
I3 Cu4 Cu1 107.60(2) . .
S4 Cu4 Cu3 149.65(4) 6_566 .
I4 Cu4 Cu3 58.850(17) . .
I1 Cu4 Cu3 106.61(2) . .
Cu2 Cu4 Cu3 59.29(2) . .
I3 Cu4 Cu3 58.138(16) . .
Cu1 Cu4 Cu3 58.97(2) . .
Cu2 I1 Cu1 62.271(19) . .
Cu2 I1 Cu4 61.241(17) . .
Cu1 I1 Cu4 62.028(17) . .
Cu1 I2 Cu3 61.101(17) . .
Cu1 I2 Cu2 60.117(19) . .
Cu3 I2 Cu2 59.450(18) . .
Cu2 I3 Cu3 61.012(17) . .
Cu2 I3 Cu4 60.102(16) . .
Cu3 I3 Cu4 62.31(2) . .
Cu4 I4 Cu3 63.59(2) . .
Cu4 I4 Cu1 61.906(17) . .
Cu3 I4 Cu1 60.835(16) . .
C11 S1 C10 97.9(2) . .
C11 S1 Cu1 105.68(12) . 1_565
C10 S1 Cu1 108.36(13) . 1_565
C18 S2 C19 104.49(19) . .
C18 S2 Cu2 102.88(12) . .
C19 S2 Cu2 104.06(12) . .
C36 S3 C35 99.4(2) . .
C36 S3 Cu3 107.72(14) . .
C35 S3 Cu3 110.29(17) . .
C43 S4 C44 103.3(2) . .
C43 S4 Cu4 100.84(13) . 6_565
C44 S4 Cu4 105.18(15) . 6_565
C25 O1 C1 118.6(3) . .
C4 O2 C3 118.1(3) . .
C50 O3 C26 117.5(3) . .
C29 O4 C28 118.6(4) . .
O1 C1 C2 106.0(3) . .
C1 C2 C3 112.3(4) . .
O2 C3 C2 107.8(4) . .
O2 C4 C5 124.1(4) . .
O2 C4 C9 116.1(4) . .
C5 C4 C9 119.8(4) . .
C6 C5 C4 119.4(4) . .
C5 C6 C7 121.7(4) . .
C8 C7 C6 118.5(4) . .
C7 C8 C9 121.9(4) . .
C8 C9 C4 118.7(4) . .
C8 C9 C10 121.0(4) . .
C4 C9 C10 120.3(3) . .
C9 C10 S1 111.6(3) . .
C12 C11 S1 111.3(3) . .
C14 C12 C13 118.5(3) . .
C14 C12 C11 119.6(4) . .
C13 C12 C11 121.9(4) . .
C12 C13 C15 120.9(4) . .
C12 C14 C16 120.7(4) . .
C13 C15 C17 120.2(4) . .
C17 C16 C14 121.1(4) . .
C16 C17 C15 118.5(3) . .
C16 C17 C18 120.9(3) . .
C15 C17 C18 120.4(3) . .
C17 C18 S2 113.3(3) . .
C20 C19 S2 114.9(3) . .
C21 C20 C25 118.1(4) . .
C21 C20 C19 120.8(4) . .
C25 C20 C19 121.1(4) . .
C22 C21 C20 121.3(4) . .
C23 C22 C21 119.8(5) . .
C22 C23 C24 120.9(5) . .
C25 C24 C23 118.7(4) . .
O1 C25 C24 125.4(4) . .
O1 C25 C20 113.5(4) . .
C24 C25 C20 121.1(4) . .
O3 C26 C27 108.5(4) . .
C26 C27 C28 111.4(4) . .
O4 C28 C27 106.8(4) . .
O4 C29 C34 115.2(4) . .
O4 C29 C30 124.3(5) . .
C34 C29 C30 120.5(6) . .
C31 C30 C29 118.7(7) . .
C32 C31 C30 122.0(6) . .
C31 C32 C33 119.5(7) . .
C34 C33 C32 120.7(7) . .
C33 C34 C29 118.5(5) . .
C33 C34 C35 122.1(5) . .
C29 C34 C35 119.5(5) . .
C34 C35 S3 110.7(3) . .
C37 C36 S3 113.5(3) . .
C39 C37 C38 117.9(4) . .
C39 C37 C36 121.7(4) . .
C38 C37 C36 120.3(4) . .
C40 C38 C37 121.1(4) . .
C37 C39 C41 120.8(4) . .
C38 C40 C42 121.9(4) . .
C39 C41 C42 121.3(4) . .
C41 C42 C40 117.0(4) . .
C41 C42 C43 122.1(4) . .
C40 C42 C43 120.9(4) . .
C42 C43 S4 113.4(3) . .
C45 C44 S4 115.7(3) . .
C50 C45 C46 118.5(4) . .
C50 C45 C44 122.4(4) . .
C46 C45 C44 119.1(4) . .
C45 C46 C47 121.4(5) . .
C48 C47 C46 119.0(5) . .
C49 C48 C47 120.7(4) . .
C48 C49 C50 120.3(5) . .
O3 C50 C45 115.5(4) . .
O3 C50 C49 124.5(4) . .
C45 C50 C49 120.1(4) . .
Cl1 C51 Cl2 121.5(7) . .

loop_
_geom_bond_atom_site_label_1
_geom_bond_atom_site_label_2
_geom_bond_distance
_geom_bond_site_symmetry_2
Cu1 S1 2.2984(10) 1_545
Cu1 I1 2.6584(6) .
Cu1 I2 2.6665(7) .
Cu1 I4 2.7130(6) .
Cu1 Cu3 2.7190(7) .
Cu1 Cu2 2.7267(7) .
Cu1 Cu4 2.7440(7) .
Cu2 S2 2.2960(10) .
Cu2 I1 2.6146(6) .
Cu2 I3 2.6658(6) .
Cu2 Cu4 2.6906(8) .
Cu2 Cu3 2.7068(8) .
Cu2 I2 2.7741(7) .
Cu3 S3 2.2820(11) .
Cu3 I4 2.6564(6) .
Cu3 I3 2.6665(6) .
Cu3 I2 2.6826(6) .
Cu3 Cu4 2.7800(9) .
Cu4 S4 2.3188(12) 6_566
Cu4 I4 2.6196(6) .
Cu4 I1 2.6671(7) .
Cu4 I3 2.7066(6) .
S1 C11 1.826(4) .
S1 C10 1.827(4) .
S1 Cu1 2.2983(10) 1_565
S2 C18 1.825(4) .
S2 C19 1.843(4) .
S3 C36 1.814(4) .
S3 C35 1.826(4) .
S4 C43 1.823(4) .
S4 C44 1.835(5) .
S4 Cu4 2.3186(12) 6_565
O1 C25 1.361(5) .
O1 C1 1.426(4) .
O2 C4 1.365(4) .
O2 C3 1.416(5) .
O3 C50 1.355(5) .
O3 C26 1.422(6) .
O4 C29 1.360(7) .
O4 C28 1.426(6) .
C1 C2 1.498(6) .
C2 C3 1.513(6) .
C4 C5 1.393(6) .
C4 C9 1.394(6) .
C5 C6 1.371(6) .
C6 C7 1.376(7) .
C7 C8 1.371(7) .
C8 C9 1.387(5) .
C9 C10 1.498(6) .
C11 C12 1.505(5) .
C12 C14 1.379(6) .
C12 C13 1.387(6) .
C13 C15 1.388(6) .
C14 C16 1.387(5) .
C15 C17 1.392(5) .
C16 C17 1.379(5) .
C17 C18 1.505(5) .
C19 C20 1.489(6) .
C20 C21 1.392(6) .
C20 C25 1.406(5) .
C21 C22 1.374(7) .
C22 C23 1.371(7) .
C23 C24 1.403(7) .
C24 C25 1.378(6) .
C26 C27 1.488(7) .
C27 C28 1.509(8) .
C29 C34 1.388(7) .
C29 C30 1.400(7) .
C30 C31 1.383(10) .
C31 C32 1.330(12) .
C32 C33 1.408(10) .
C33 C34 1.380(7) .
C34 C35 1.487(7) .
C36 C37 1.509(6) .
C37 C39 1.385(6) .
C37 C38 1.391(6) .
C38 C40 1.366(7) .
C39 C41 1.386(6) .
C40 C42 1.391(6) .
C41 C42 1.391(5) .
C42 C43 1.492(6) .
C44 C45 1.505(6) .
C45 C50 1.389(6) .
C45 C46 1.389(7) .
C46 C47 1.390(7) .
C47 C48 1.384(7) .
C48 C49 1.362(7) .
C49 C50 1.401(6) .
Cl1 C51 1.630(9) .
Cl2 C51 1.790(11) .
